data_4128986
loop_
_publ_author_name
'Cai, Weizhao'
'Lin, Wenwen'
'Li, Long-Hua'
'Malliakas, Christos D.'
'Zhang, Rong'
'Groesbeck, Matthew'
'Bao, Jin-Ke'
'Zhang, Dongzhou'
'Sterer, Eran'
'Kanatzidis, Mercouri G.'
'Deemyad, Shanti'

_publ_section_title
;
 Pressure-Induced Superconductivity and Flattened Se<sub>6</sub> Rings in
 the Wide Band Gap Semiconductor
 Cu<sub>2</sub>I<sub>2</sub>Se<sub>6</sub>.
;
_journal_issue 38
_journal_name_full 'Journal of the American Chemical Society'
_journal_page_first 15174
_journal_page_last 15182
_journal_paper_doi 10.1021/jacs.9b06794
_journal_volume 141
_journal_year 2019
_chemical_formula_moiety 'Cu2 I2 Se6'
_chemical_formula_sum 'Cu2 I2 Se6'
_chemical_formula_weight 854.7
_chemical_name_common 'copper iodide triselenide'
_space_group_IT_number 166
_space_group_name_Hall '-R 3 2"'
_space_group_name_H-M_alt 'R -3 m :H'
_symmetry_cell_setting trigonal
_symmetry_Int_Tables_number 166
_symmetry_space_group_name_Hall '-R 3 2"'
_symmetry_space_group_name_H-M 'R -3 m :H'
_atom_sites_solution_primary direct
_atom_sites_solution_secondary difmap
_audit_creation_method SHELXL-97
_cell_angle_alpha 90.00
_cell_angle_beta 90.00
_cell_angle_gamma 120.00
_cell_formula_units_Z 9
_cell_length_a 12.7831(7)
_cell_length_b 12.7831(7)
_cell_length_c 10.596(2)
_cell_measurement_pressure 35800000
_cell_measurement_reflns_used 413
_cell_measurement_temperature 296(2)
_cell_measurement_theta_max 18.74
_cell_measurement_theta_min 1.94
_cell_volume 1499.5(3)
_computing_structure_refinement 'SHELXL-97 (Sheldrick, 1997)'
_computing_structure_solution 'SHELXS-97 (Sheldrick, 1990)'
_diffrn_ambient_temperature 296(2)
_diffrn_measured_fraction_theta_full 0.135
_diffrn_measured_fraction_theta_max 0.135
_diffrn_measurement_device_type 'MAR165 CCD'
_diffrn_radiation_monochromator silicon(311)
_diffrn_radiation_type synchrotron
_diffrn_radiation_wavelength 0.43250
_diffrn_reflns_av_R_equivalents 0.0864
_diffrn_reflns_av_sigmaI/netI 0.0379
_diffrn_reflns_limit_h_max 12
_diffrn_reflns_limit_h_min -18
_diffrn_reflns_limit_k_max 13
_diffrn_reflns_limit_k_min -10
_diffrn_reflns_limit_l_max 9
_diffrn_reflns_limit_l_min -9
_diffrn_reflns_number 413
_diffrn_reflns_theta_full 18.74
_diffrn_reflns_theta_max 18.74
_diffrn_reflns_theta_min 1.94
_diffrn_source 'Advanced Photon Source 13-BM-C'
_exptl_absorpt_coefficient_mu 25.522
_exptl_absorpt_correction_T_max 0.7008
_exptl_absorpt_correction_T_min 0.4687
_exptl_absorpt_correction_type empirical
_exptl_absorpt_process_details
;
Dera, P. et al. High pressure single-crystal micro X-ray diffraction analysis with GSE_ADA/RSV software. High Pressure Research 33, 466-484 (2013).
;
_exptl_crystal_colour 'dark red'
_exptl_crystal_density_diffrn 8.518
_exptl_crystal_density_method 'not measured'
_exptl_crystal_description plate-shaped
_exptl_crystal_F_000 3312
_exptl_crystal_size_max 0.035
_exptl_crystal_size_mid 0.024
_exptl_crystal_size_min 0.015
_refine_diff_density_max 2.637
_refine_diff_density_min -3.473
_refine_diff_density_rms 0.528
_refine_ls_extinction_method none
_refine_ls_goodness_of_fit_ref 1.275
_refine_ls_matrix_type full
_refine_ls_number_parameters 34
_refine_ls_number_reflns 87
_refine_ls_number_restraints 37
_refine_ls_restrained_S_all 1.028
_refine_ls_R_factor_all 0.0651
_refine_ls_R_factor_gt 0.0651
_refine_ls_shift/su_max 0.000
_refine_ls_shift/su_mean 0.000
_refine_ls_structure_factor_coef Fsqd
_refine_ls_weighting_details 'calc w=1/[\s^2^(Fo^2^)+(0.1510P)^2^+204.1394P] where P=(Fo^2^+2Fc^2^)/3'
_refine_ls_weighting_scheme calc
_refine_ls_wR_factor_gt 0.1739
_refine_ls_wR_factor_ref 0.1739
_reflns_number_gt 86
_reflns_number_total 87
_reflns_threshold_expression >2sigma(I)
_cod_data_source_file ja9b06794_si_002.cif
_cod_data_source_block at35.8GPa
_cod_depositor_comments
;
The following automatic conversions were performed:

data name '_atom_site_symetry_multiplicity' was replaced with
'_atom_site_symmetry_multiplicity' as specified in the replacement
file
'/home/data/users/saulius/crontab/automatic-downloads/current/ACS/lib/lists/replacement-tags.lst'.

Automatic conversion script
Id: cif_correct_tags 6909 2019-04-08 15:41:33Z antanas 
;
_cod_original_cell_volume 1499.4(3)
_cod_original_sg_symbol_H-M 'R -3 m'
_cod_database_code 4128986

loop_
_symmetry_equiv_pos_as_xyz
'x, y, z'
'-y, x-y, z'
'-x+y, -x, z'
'y, x, -z'
'x-y, -y, -z'
'-x, -x+y, -z'
'x+2/3, y+1/3, z+1/3'
'-y+2/3, x-y+1/3, z+1/3'
'-x+y+2/3, -x+1/3, z+1/3'
'y+2/3, x+1/3, -z+1/3'
'x-y+2/3, -y+1/3, -z+1/3'
'-x+2/3, -x+y+1/3, -z+1/3'
'x+1/3, y+2/3, z+2/3'
'-y+1/3, x-y+2/3, z+2/3'
'-x+y+1/3, -x+2/3, z+2/3'
'y+1/3, x+2/3, -z+2/3'
'x-y+1/3, -y+2/3, -z+2/3'
'-x+1/3, -x+y+2/3, -z+2/3'
'-x, -y, -z'
'y, -x+y, -z'
'x-y, x, -z'
'-y, -x, z'
'-x+y, y, z'
'x, x-y, z'
'-x+2/3, -y+1/3, -z+1/3'
'y+2/3, -x+y+1/3, -z+1/3'
'x-y+2/3, x+1/3, -z+1/3'
'-y+2/3, -x+1/3, z+1/3'
'-x+y+2/3, y+1/3, z+1/3'
'x+2/3, x-y+1/3, z+1/3'
'-x+1/3, -y+2/3, -z+2/3'
'y+1/3, -x+y+2/3, -z+2/3'
'x-y+1/3, x+2/3, -z+2/3'
'-y+1/3, -x+2/3, z+2/3'
'-x+y+1/3, y+2/3, z+2/3'
'x+1/3, x-y+2/3, z+2/3'

loop_
_atom_site_label
_atom_site_type_symbol
_atom_site_fract_x
_atom_site_fract_y
_atom_site_fract_z
_atom_site_U_iso_or_equiv
_atom_site_adp_type
_atom_site_occupancy
_atom_site_symmetry_multiplicity
_atom_site_calc_flag
_atom_site_refinement_flags
_atom_site_disorder_group
Se1 Se 0.2395(12) 0.7605(12) 0.107(3) 0.055(11) Uani 1 2 d SU .
Se2 Se 0.0916(4) 0.9084(4) 0.1159(13) 0.033(3) Uani 1 2 d SU .
Se3 Se -0.0951(5) 0.8098(11) 0.123(2) 0.007(3) Uani 1 2 d SU .
I1 I 0.3432(9) 1.0099(9) 0.3333 0.0210(15) Uani 1 2 d SU .
Cu1 Cu 0.1651(8) 0.8349(8) 0.2448(15) 0.0340(19) Uani 0.642(4) 2 d SPU 1
Cu2 Cu 0.0000 1.0000 0.328(6) 0.0808(13) Uani 1.075(11) 6 d SPU 2

loop_
_atom_site_aniso_label
_atom_site_aniso_U_11
_atom_site_aniso_U_22
_atom_site_aniso_U_33
_atom_site_aniso_U_23
_atom_site_aniso_U_13
_atom_site_aniso_U_12
Se1 0.044(9) 0.044(9) 0.049(17) 0.009(5) -0.009(5) 0.000(7)
Se2 0.017(3) 0.017(3) 0.052(10) -0.009(2) 0.009(2) 0.001(3)
Se3 0.004(3) 0.013(3) 0.006(5) -0.007(3) -0.0037(13) 0.0067(16)
I1 0.0207(16) 0.0207(16) 0.0211(18) 0.0000(7) 0.0000(7) 0.0102(11)
Cu1 0.0339(18) 0.0339(18) 0.034(2) 0.0000(7) 0.0000(7) 0.0168(12)
Cu2 0.0809(12) 0.0809(12) 0.0806(17) 0.000 0.000 0.0405(6)

loop_
_atom_type_symbol
_atom_type_description
_atom_type_scat_dispersion_real
_atom_type_scat_dispersion_imag
_atom_type_scat_source
Cu Cu 0.3240 0.8257 'International Tables Vol C Tables 4.2.6.8 and 6.1.1.4'
Se Se 0.2367 1.4831 'International Tables Vol C Tables 4.2.6.8 and 6.1.1.4'
I I -0.8919 1.1868 'International Tables Vol C Tables 4.2.6.8 and 6.1.1.4'

loop_
_geom_angle_atom_site_label_1
_geom_angle_atom_site_label_2
_geom_angle_atom_site_label_3
_geom_angle
_geom_angle_site_symmetry_1
_geom_angle_site_symmetry_3
Cu1 Se1 Cu2 168.1(18) . 13_544
Cu1 Se1 Se1 88.5(15) . 26_455
Cu2 Se1 Se1 83.5(6) 13_544 26_455
Cu1 Se1 Se1 88.5(15) . 27
Cu2 Se1 Se1 83.5(6) 13_544 27
Se1 Se1 Se1 95.3(18) 26_455 27
Cu1 Se1 I1 79.4(8) . 14_664
Cu2 Se1 I1 108.7(9) 13_544 14_664
Se1 Se1 I1 86.0(5) 26_455 14_664
Se1 Se1 I1 167.8(14) 27 14_664
Cu1 Se1 I1 79.4(8) . 27
Cu2 Se1 I1 108.7(9) 13_544 27
Se1 Se1 I1 167.8(14) 26_455 27
Se1 Se1 I1 86.0(5) 27 27
I1 Se1 I1 90.2(10) 14_664 27
Se3 Se2 Se3 123.6(8) 2_675 .
Se3 Se2 Cu1 109.7(7) 2_675 .
Se3 Se2 Cu1 109.7(7) . .
Se3 Se2 Se3 92.9(9) 2_675 21_665
Se3 Se2 Se3 92.9(9) . 21_665
Cu1 Se2 Se3 128.3(7) . 21_665
Se3 Se2 I1 155.2(10) 2_675 27
Se3 Se2 I1 68.6(5) . 27
Cu1 Se2 I1 82.0(4) . 27
Se3 Se2 I1 63.5(3) 21_665 27
Se3 Se2 I1 68.6(5) 2_675 14_664
Se3 Se2 I1 155.2(10) . 14_664
Cu1 Se2 I1 82.0(4) . 14_664
Se3 Se2 I1 63.5(3) 21_665 14_664
I1 Se2 I1 92.5(3) 27 14_664
Se2 Se3 Se2 116.2(8) 3_465 .
Se2 Se3 Se2 87.0(9) 3_465 20_455
Se2 Se3 Se2 87.0(9) . 20_455
Se2 Se3 I1 150.5(12) 3_465 27
Se2 Se3 I1 69.0(4) . 27
Se2 Se3 I1 63.8(4) 20_455 27
Se2 Se3 I1 69.0(4) 3_465 13_444
Se2 Se3 I1 150.5(12) . 13_444
Se2 Se3 I1 63.8(4) 20_455 13_444
I1 Se3 I1 92.8(6) 27 13_444
Cu1 I1 Cu1 45.2(7) 31_565 .
Cu1 I1 Se3 124.5(5) 31_565 7
Cu1 I1 Se3 158.1(5) . 7
Cu1 I1 Se3 158.1(5) 31_565 26_455
Cu1 I1 Se3 124.5(5) . 26_455
Se3 I1 Se3 71.9(7) 7 26_455
Cu1 I1 Se2 157.9(5) 31_565 26_455
Cu1 I1 Se2 127.4(4) . 26_455
Se3 I1 Se2 52.6(4) 7 26_455
Se3 I1 Se2 42.5(3) 26_455 26_455
Cu1 I1 Se2 127.4(4) 31_565 9_465
Cu1 I1 Se2 157.9(5) . 9_465
Se3 I1 Se2 42.5(3) 7 9_465
Se3 I1 Se2 52.6(4) 26_455 9_465
Se2 I1 Se2 67.6(6) 26_455 9_465
Cu1 I1 Se1 89.5(7) 31_565 26_455
Cu1 I1 Se1 73.7(6) . 26_455
Se3 I1 Se1 88.2(4) 7 26_455
Se3 I1 Se1 106.5(6) 26_455 26_455
Se2 I1 Se1 69.0(5) 26_455 26_455
Se2 I1 Se1 128.2(6) 9_465 26_455
Cu1 I1 Se1 73.7(6) 31_565 9_465
Cu1 I1 Se1 89.5(7) . 9_465
Se3 I1 Se1 106.5(6) 7 9_465
Se3 I1 Se1 88.2(4) 26_455 9_465
Se2 I1 Se1 128.2(6) 26_455 9_465
Se2 I1 Se1 69.0(5) 9_465 9_465
Se1 I1 Se1 162.0(10) 26_455 9_465
Cu1 Cu1 Se2 132.1(14) 31_565 .
Cu1 Cu1 Se1 129.5(17) 31_565 .
Se2 Cu1 Se1 98.4(11) . .
Cu1 Cu1 I1 67.4(4) 31_565 31_565
Se2 Cu1 I1 104.9(4) . 31_565
Se1 Cu1 I1 104.1(5) . 31_565
Cu1 Cu1 I1 67.4(4) 31_565 .
Se2 Cu1 I1 104.9(4) . .
Se1 Cu1 I1 104.1(5) . .
I1 Cu1 I1 134.8(7) 31_565 .
Se1 Cu2 Se1 97.6(11) 9_465 8_565
Se1 Cu2 Se1 97.6(11) 9_465 7_455
Se1 Cu2 Se1 97.6(11) 8_565 7_455

loop_
_geom_bond_atom_site_label_1
_geom_bond_atom_site_label_2
_geom_bond_distance
_geom_bond_site_symmetry_2
Se1 Cu1 2.20(3) .
Se1 Cu2 2.39(3) 13_544
Se1 Se1 2.43(4) 26_455
Se1 Se1 2.43(4) 27
Se1 I1 2.92(2) 14_664
Se1 I1 2.92(2) 27
Se2 Se3 2.070(7) 2_675
Se2 Se3 2.070(7) .
Se2 Cu1 2.12(2) .
Se2 Se3 2.53(2) 21_665
Se2 I1 2.862(12) 27
Se2 I1 2.862(12) 14_664
Se3 Se2 2.070(7) 3_465
Se3 Se2 2.53(2) 20_455
Se3 I1 2.855(17) 27
Se3 I1 2.855(17) 13_444
I1 Cu1 2.444(13) 31_565
I1 Cu1 2.444(13) .
I1 Se3 2.855(17) 7
I1 Se3 2.855(17) 26_455
I1 Se2 2.862(12) 26_455
I1 Se2 2.862(12) 9_465
I1 Se1 2.92(2) 26_455
I1 Se1 2.92(2) 9_465
Cu1 Cu1 1.88(3) 31_565
Cu1 I1 2.444(13) 31_565
Cu2 Se1 2.39(3) 9_465
Cu2 Se1 2.39(3) 8_565
Cu2 Se1 2.39(3) 7_455
